data_4336198
loop_
_publ_author_name
'Kazuhiro Uehara'
'Takamichi Oishi'
'Takayuki Hirose'
'Noritaka Mizuno'

_publ_contact_author_address
;
Department of Applied Chemistry, School of Engineering,
The University of Tokyo,
7-3-1 Hongo, Bunkyo-ku, Tokyo 113-8656, Japan
;
_publ_contact_author_email tmizuno@mail.ecc.u-tokyo.ac.jp
_publ_contact_author_fax +81-3-5841-7220
_publ_contact_author_name 'Noritaka Mizuno'
_publ_contact_author_phone +81-3-5841-7272
_publ_section_title
;
 Synthesis and Characterization of Molecular Hexagons and Rhomboids and
 Subsequent Encapsulation of Keggin-Type Polyoxometalates by Molecular
 Hexagons
;
_journal_name_full 'Inorganic Chemistry'
_journal_page_first 11200
_journal_page_last 11209
_journal_paper_doi 10.1021/ic401428v
_journal_volume 52
_journal_year 2013
_chemical_formula_moiety 'C66 H60 N12 Pd3'
_chemical_formula_sum 'C66 H60 N12 Pd3'
_chemical_formula_weight 1340.46
_space_group_IT_number 147
_symmetry_cell_setting trigonal
_symmetry_space_group_name_Hall '-P 3'
_symmetry_space_group_name_H-M 'P -3'
_audit_creation_date 2013-05-18T16:39:11-00:00
_audit_creation_method 'WinGX routine CIF_UPDATE'
_cell_angle_alpha 90
_cell_angle_beta 90
_cell_angle_gamma 120
_cell_formula_units_Z 2
_cell_length_a 30.4650(10)
_cell_length_b 30.4650(10)
_cell_length_c 8.7859(4)
_cell_measurement_reflns_used 0
_cell_measurement_temperature 153(2)
_cell_measurement_theta_max 0
_cell_measurement_theta_min 0
_cell_volume 7061.9(5)
_computing_molecular_graphics 'Ortep-3 for Windows (Farrugia, 1997)'
_computing_publication_material 'WinGX publication routines (Farrugia, 1999)'
_computing_structure_refinement 'SHELXL-97 (Sheldrick, 1997)'
_computing_structure_solution 'SHELXS-86 (Sheldrick, 1986)'
_diffrn_ambient_temperature 153
_diffrn_measured_fraction_theta_full 0.991
_diffrn_measured_fraction_theta_max 0.991
_diffrn_radiation_probe x-ray
_diffrn_radiation_type MoK\a
_diffrn_radiation_wavelength 0.71069
_diffrn_reflns_av_R_equivalents 0
_diffrn_reflns_limit_h_max 42
_diffrn_reflns_limit_h_min 0
_diffrn_reflns_limit_k_max 0
_diffrn_reflns_limit_k_min -36
_diffrn_reflns_limit_l_max 12
_diffrn_reflns_limit_l_min -12
_diffrn_reflns_number 13068
_diffrn_reflns_theta_full 29.56
_diffrn_reflns_theta_max 29.56
_diffrn_reflns_theta_min 0.77
_exptl_absorpt_coefficient_mu 0.4
_exptl_absorpt_correction_type none
_exptl_crystal_colour 'pale yellow'
_exptl_crystal_density_diffrn 0.63
_exptl_crystal_description prism
_exptl_crystal_F_000 1356
_exptl_crystal_size_max 0.2
_exptl_crystal_size_mid 0.1
_exptl_crystal_size_min 0.1
_platon_squeeze_details
;
;
_refine_diff_density_max 1.085
_refine_diff_density_min -0.511
_refine_ls_extinction_method none
_refine_ls_goodness_of_fit_ref 0.631
_refine_ls_hydrogen_treatment constr
_refine_ls_matrix_type full
_refine_ls_number_parameters 244
_refine_ls_number_reflns 13068
_refine_ls_number_restraints 0
_refine_ls_restrained_S_all 0.631
_refine_ls_R_factor_gt 0.0678
_refine_ls_shift/su_max 0.007
_refine_ls_structure_factor_coef Fsqd
_refine_ls_weighting_details 'calc w=1/[\s^2^(Fo^2^)+(0.2000P)^2^+0.0000P] where P=(Fo^2^+2Fc^2^)/3'
_refine_ls_weighting_scheme calc
_refine_ls_wR_factor_ref 0.221
_reflns_number_gt 5695
_reflns_number_total 13068
_reflns_threshold_expression >2sigma(I)
_cod_data_source_file ic401428v_si_001_2.cif
_cod_data_source_block 1tOTf
_cod_database_code 4336198

loop_
_symmetry_equiv_pos_as_xyz
'x, y, z'
'-y, x-y, z'
'-x+y, -x, z'
'-x, -y, -z'
'y, -x+y, -z'
'x-y, x, -z'

loop_
_atom_site_label
_atom_site_type_symbol
_atom_site_fract_x
_atom_site_fract_y
_atom_site_fract_z
_atom_site_U_iso_or_equiv
_atom_site_adp_type
_atom_site_occupancy
_atom_site_calc_flag
_atom_site_refinement_flags
Pd1 Pd 0.863287(11) 0.136730(11) 0.68967(3) 0.05624(14) Uani 1 d .
N12 N 0.84339(13) 0.06718(12) 0.7681(4) 0.0690(9) Uani 1 d .
H12A H 0.8154 0.0557 0.83 0.083 Uiso 1 calc R
H12B H 0.8351 0.045 0.6878 0.083 Uiso 1 calc R
N11 N 0.93251(12) 0.15590(13) 0.7712(4) 0.0692(9) Uani 1 d .
H11A H 0.9549 0.164 0.6915 0.083 Uiso 1 calc R
H11B H 0.944 0.184 0.8326 0.083 Uiso 1 calc R
N101 N 0.79181(12) 0.11155(13) 0.6089(4) 0.0630(8) Uani 1 d .
N111 N 0.31987(12) 0.11181(12) 0.6112(4) 0.0644(8) Uani 1 d .
C11 C 0.9306(2) 0.1154(2) 0.8556(8) 0.121(2) Uani 1 d .
H11C H 0.9386 0.1263 0.9631 0.146 Uiso 1 calc R
H11D H 0.9577 0.1093 0.8176 0.146 Uiso 1 calc R
C12 C 0.8845(2) 0.0690(2) 0.8518(8) 0.116(2) Uani 1 d .
H12C H 0.8914 0.043 0.809 0.14 Uiso 1 calc R
H12D H 0.873 0.059 0.9581 0.14 Uiso 1 calc R
C101 C 0.77495(16) 0.08331(17) 0.4892(5) 0.0734(11) Uani 1 d .
H101 H 0.7961 0.0725 0.443 0.088 Uiso 1 calc R
C102 C 0.72910(18) 0.0681(2) 0.4249(6) 0.0846(13) Uani 1 d .
H102 H 0.7192 0.0481 0.3349 0.102 Uiso 1 calc R
C103 C 0.69657(15) 0.08233(17) 0.4937(5) 0.0708(11) Uani 1 d .
C104 C 0.71285(18) 0.1101(2) 0.6226(6) 0.0938(16) Uani 1 d .
H104 H 0.6911 0.119 0.6745 0.113 Uiso 1 calc R
C105 C 0.76089(18) 0.1258(2) 0.6806(5) 0.0873(14) Uani 1 d .
H105 H 0.7723 0.1463 0.7694 0.105 Uiso 1 calc R
C131 C 0.64686(18) 0.0645(2) 0.4352(6) 0.0854(14) Uani 1 d .
C132 C 0.60585(18) 0.04949(19) 0.3784(6) 0.0828(13) Uani 1 d .
C121 C 0.55474(16) 0.0301(2) 0.3267(5) 0.0804(13) Uani 1 d .
C122 C 0.52455(16) 0.04980(19) 0.3768(5) 0.0736(12) Uani 1 d .
H122 H 0.5382 0.0773 0.4466 0.088 Uiso 1 calc R
C123 C 0.47554(17) 0.0303(2) 0.3273(5) 0.0768(12) Uani 1 d .
C124 C 0.45572(18) -0.0106(2) 0.2285(6) 0.0901(15) Uani 1 d .
H124 H 0.422 -0.0241 0.1926 0.108 Uiso 1 calc R
C125 C 0.48365(19) -0.0321(2) 0.1812(6) 0.0975(16) Uani 1 d .
H125 H 0.4694 -0.0608 0.116 0.117 Uiso 1 calc R
C126 C 0.53405(19) -0.0103(2) 0.2324(6) 0.0906(15) Uani 1 d .
H126 H 0.5541 -0.0245 0.1997 0.109 Uiso 1 calc R
C142 C 0.44432(19) 0.0502(2) 0.3845(6) 0.0841(13) Uani 1 d .
C141 C 0.41865(18) 0.0651(2) 0.4362(5) 0.0838(14) Uani 1 d .
C113 C 0.38483(17) 0.08127(17) 0.4942(6) 0.0749(12) Uani 1 d .
C112 C 0.33849(19) 0.0666(2) 0.4248(5) 0.0801(12) Uani 1 d .
H112 H 0.3281 0.0457 0.3368 0.096 Uiso 1 calc R
C114 C 0.39680(19) 0.1096(2) 0.6241(6) 0.0933(15) Uani 1 d .
H114 H 0.4271 0.1181 0.6774 0.112 Uiso 1 calc R
C111 C 0.30832(17) 0.08339(18) 0.4873(6) 0.0790(12) Uani 1 d .
H111 H 0.277 0.074 0.4385 0.095 Uiso 1 calc R
C115 C 0.36546(16) 0.1259(2) 0.6772(5) 0.0823(13) Uani 1 d .
H115 H 0.3757 0.1477 0.7631 0.099 Uiso 1 calc R

loop_
_atom_site_aniso_label
_atom_site_aniso_U_11
_atom_site_aniso_U_22
_atom_site_aniso_U_33
_atom_site_aniso_U_23
_atom_site_aniso_U_13
_atom_site_aniso_U_12
Pd1 0.05440(19) 0.05449(19) 0.0633(2) -0.00023(13) -0.00030(13) 0.02980(14)
N12 0.068(2) 0.0555(18) 0.083(2) 0.0061(16) 0.0030(18) 0.0304(16)
N11 0.0622(19) 0.061(2) 0.081(2) -0.0072(17) -0.0096(17) 0.0281(16)
N101 0.0552(18) 0.076(2) 0.067(2) 0.0095(17) 0.0054(16) 0.0398(17)
N111 0.0506(17) 0.0622(19) 0.072(2) 0.0101(17) 0.0017(16) 0.0220(15)
C11 0.088(4) 0.122(5) 0.149(5) 0.061(4) -0.015(4) 0.048(4)
C12 0.112(4) 0.071(3) 0.148(5) 0.010(3) -0.050(4) 0.032(3)
C101 0.058(2) 0.076(3) 0.083(3) -0.017(2) -0.002(2) 0.030(2)
C102 0.074(3) 0.101(4) 0.085(3) -0.018(3) -0.009(2) 0.049(3)
C103 0.052(2) 0.084(3) 0.072(3) 0.006(2) -0.005(2) 0.030(2)
C104 0.069(3) 0.128(4) 0.104(4) -0.025(3) -0.009(3) 0.064(3)
C105 0.076(3) 0.118(4) 0.084(3) -0.022(3) -0.008(2) 0.061(3)
C131 0.066(3) 0.113(4) 0.087(3) 0.026(3) 0.017(2) 0.052(3)
C132 0.068(3) 0.098(3) 0.086(3) -0.011(3) -0.006(2) 0.044(3)
C121 0.057(2) 0.122(4) 0.067(3) -0.001(3) -0.002(2) 0.049(3)
C122 0.076(3) 0.098(3) 0.071(3) 0.002(2) 0.000(2) 0.061(3)
C123 0.073(3) 0.119(4) 0.064(3) 0.001(3) 0.003(2) 0.067(3)
C124 0.065(3) 0.127(4) 0.092(3) -0.013(3) -0.011(2) 0.059(3)
C125 0.070(3) 0.128(5) 0.110(4) -0.019(3) -0.004(3) 0.061(3)
C126 0.080(3) 0.127(4) 0.094(3) -0.009(3) -0.005(3) 0.074(3)
C142 0.082(3) 0.103(4) 0.084(3) 0.007(3) 0.013(2) 0.058(3)
C141 0.078(3) 0.117(4) 0.087(3) 0.021(3) 0.013(2) 0.071(3)
C113 0.071(3) 0.077(3) 0.088(3) 0.017(2) 0.009(2) 0.045(2)
C112 0.088(3) 0.101(3) 0.063(3) -0.010(2) -0.005(2) 0.056(3)
C114 0.074(3) 0.121(4) 0.107(4) -0.016(3) -0.017(3) 0.065(3)
C111 0.069(3) 0.086(3) 0.094(3) -0.018(3) -0.022(2) 0.047(2)
C115 0.065(3) 0.119(4) 0.069(3) -0.016(3) -0.012(2) 0.051(3)

loop_
_atom_type_symbol
_atom_type_description
_atom_type_scat_dispersion_real
_atom_type_scat_dispersion_imag
_atom_type_scat_source
C C 0.0033 0.0016 'International Tables Vol C Tables 4.2.6.8 and 6.1.1.4'
H H 0 0 'International Tables Vol C Tables 4.2.6.8 and 6.1.1.4'
N N 0.0061 0.0033 'International Tables Vol C Tables 4.2.6.8 and 6.1.1.4'
Pd Pd -0.9988 1.0072 'International Tables Vol C Tables 4.2.6.8 and 6.1.1.4'

loop_
_geom_angle_atom_site_label_1
_geom_angle_atom_site_label_2
_geom_angle_atom_site_label_3
_geom_angle
_geom_angle_site_symmetry_1
_geom_angle_site_symmetry_3
N11 Pd1 N12 84.50(14) . .
N11 Pd1 N111 91.92(13) . 2_655
N12 Pd1 N111 176.24(13) . 2_655
N11 Pd1 N101 175.52(13) . .
N12 Pd1 N101 91.16(14) . .
N111 Pd1 N101 92.40(13) 2_655 .
C12 N12 Pd1 109.8(3) . .
C11 N11 Pd1 110.7(3) . .
C101 N101 C105 118.5(4) . .
C101 N101 Pd1 121.9(3) . .
C105 N101 Pd1 119.6(3) . .
C111 N111 C115 116.8(4) . .
C111 N111 Pd1 121.1(3) . 3_665
C115 N111 Pd1 122.0(3) . 3_665
N11 C11 C12 116.5(5) . .
N12 C12 C11 117.8(5) . .
N101 C101 C102 124.5(4) . .
C101 C102 C103 118.8(4) . .
C104 C103 C131 121.9(4) . .
C104 C103 C102 117.4(4) . .
C131 C103 C102 120.5(4) . .
C103 C104 C105 121.2(4) . .
N101 C105 C104 119.6(4) . .
C132 C131 C103 176.6(5) . .
C131 C132 C121 173.9(5) . .
C126 C121 C122 118.5(4) . .
C126 C121 C132 119.0(4) . .
C122 C121 C132 122.3(5) . .
C123 C122 C121 121.4(5) . .
C124 C123 C122 118.5(4) . .
C124 C123 C142 120.8(4) . .
C122 C123 C142 120.6(5) . .
C123 C124 C125 121.6(4) . .
C124 C125 C126 118.0(5) . .
C121 C126 C125 121.8(4) . .
C141 C142 C123 177.3(5) . .
C142 C141 C113 176.6(6) . .
C114 C113 C112 118.4(4) . .
C114 C113 C141 120.1(4) . .
C112 C113 C141 121.4(5) . .
C111 C112 C113 117.9(4) . .
C113 C114 C115 120.2(4) . .
N111 C111 C112 124.4(4) . .
N111 C115 C114 122.1(4) . .

loop_
_geom_bond_atom_site_label_1
_geom_bond_atom_site_label_2
_geom_bond_distance
_geom_bond_site_symmetry_2
Pd1 N11 2.017(3) .
Pd1 N12 2.012(3) .
Pd1 N111 2.031(3) 2_655
Pd1 N101 2.040(3) .
N12 C12 1.428(6) .
N11 C11 1.417(6) .
N101 C101 1.292(5) .
N101 C105 1.372(5) .
N111 C111 1.324(5) .
N111 C115 1.362(5) .
N111 Pd1 2.031(3) 3_665
C11 C12 1.411(7) .
C101 C102 1.355(6) .
C102 C103 1.402(6) .
C103 C104 1.350(6) .
C103 C131 1.425(6) .
C104 C105 1.389(6) .
C131 C132 1.203(6) .
C132 C121 1.435(6) .
C121 C126 1.350(7) .
C121 C122 1.398(6) .
C122 C123 1.373(6) .
C123 C124 1.386(7) .
C123 C142 1.449(6) .
C124 C125 1.372(6) .
C125 C126 1.408(7) .
C142 C141 1.176(6) .
C141 C113 1.439(6) .
C113 C114 1.366(7) .
C113 C112 1.391(6) .
C112 C111 1.369(6) .
C114 C115 1.359(6) .

loop_
_platon_squeeze_void_nr
_platon_squeeze_void_average_x
_platon_squeeze_void_average_y
_platon_squeeze_void_average_z
_platon_squeeze_void_volume
_platon_squeeze_void_count_electrons
1 -0.010 -0.007 -0.001 4531.4 1575.1
